data_7031568
loop_
_publ_author_name
'Liao, Jian-Hong'
'Chang, Hao-Wei'
'Li, Yi-Juan'
'Fang, Ching-Shiang'
'Sarkar, Bijay'
'van Zyl, Werner E.'
'Liu, C. W.'

_publ_section_title
;
 Anion templating from a silver(i) dithiophosphate 1D polymer forming
 discrete cationic and neutral octa- and decanuclear silver(i) clusters.
;
_journal_issue 32
_journal_name_full 'Dalton transactions (Cambridge, England : 2003)'
_journal_page_first 12380
_journal_page_last 12389
_journal_paper_doi 10.1039/c4dt00691g
_journal_volume 43
_journal_year 2014
_chemical_formula_sum 'C36 H85 Ag8 F6 O12 P7 S12'
_chemical_formula_weight 2288.51
_chemical_name_systematic
; 
 ? 
;
_space_group_IT_number 15
_symmetry_cell_setting monoclinic
_symmetry_space_group_name_Hall '-C 2yc'
_symmetry_space_group_name_H-M 'C 1 2/c 1'
_atom_sites_solution_hydrogens geom
_atom_sites_solution_primary direct
_atom_sites_solution_secondary difmap
_audit_creation_method SHELXL-97
_cell_angle_alpha 90.00
_cell_angle_beta 92.3010(10)
_cell_angle_gamma 90.00
_cell_formula_units_Z 4
_cell_length_a 24.1617(8)
_cell_length_b 13.1118(5)
_cell_length_c 24.9456(9)
_cell_measurement_reflns_used 9951
_cell_measurement_temperature 296(2)
_cell_measurement_theta_max 26.35
_cell_measurement_theta_min 2.20
_cell_volume 7896.5(5)
_computing_cell_refinement 'Bruker XSCANS'
_computing_data_collection 'Bruker XSCANS'
_computing_data_reduction 'Bruker SHELXTL'
_computing_molecular_graphics 'Bruker SHELXTL'
_computing_publication_material 'Bruker SHELXTL'
_computing_structure_refinement 'SHELXL-97 (Sheldrick, 2008)'
_computing_structure_solution 'SHELXS-97 (Sheldrick, 2008)'
_diffrn_ambient_temperature 296(2)
_diffrn_measured_fraction_theta_full 1.000
_diffrn_measured_fraction_theta_max 1.000
_diffrn_measurement_device_type 'Bruker P4'
_diffrn_measurement_method '\w scans'
_diffrn_radiation_monochromator graphite
_diffrn_radiation_source 'fine-focus sealed tube'
_diffrn_radiation_type MoK\a
_diffrn_radiation_wavelength 0.71073
_diffrn_reflns_av_R_equivalents 0.0389
_diffrn_reflns_av_sigmaI/netI 0.0286
_diffrn_reflns_limit_h_max 28
_diffrn_reflns_limit_h_min -28
_diffrn_reflns_limit_k_max 15
_diffrn_reflns_limit_k_min -15
_diffrn_reflns_limit_l_max 29
_diffrn_reflns_limit_l_min -29
_diffrn_reflns_number 34095
_diffrn_reflns_theta_full 25.00
_diffrn_reflns_theta_max 25.00
_diffrn_reflns_theta_min 1.63
_exptl_absorpt_coefficient_mu 2.457
_exptl_absorpt_correction_T_max 0.9081
_exptl_absorpt_correction_T_min 0.4553
_exptl_absorpt_correction_type multi-scan
_exptl_absorpt_process_details SADABS
_exptl_crystal_colour colourless
_exptl_crystal_density_diffrn 1.925
_exptl_crystal_density_method 'not measured'
_exptl_crystal_description film
_exptl_crystal_F_000 4496
_exptl_crystal_size_max 0.38
_exptl_crystal_size_mid 0.30
_exptl_crystal_size_min 0.04
_refine_diff_density_max 3.670
_refine_diff_density_min -0.584
_refine_diff_density_rms 0.104
_refine_ls_extinction_method none
_refine_ls_goodness_of_fit_ref 1.073
_refine_ls_hydrogen_treatment constr
_refine_ls_matrix_type full
_refine_ls_number_parameters 479
_refine_ls_number_reflns 6961
_refine_ls_number_restraints 35
_refine_ls_restrained_S_all 1.075
_refine_ls_R_factor_all 0.0660
_refine_ls_R_factor_gt 0.0499
_refine_ls_shift/su_max 0.000
_refine_ls_shift/su_mean 0.000
_refine_ls_structure_factor_coef Fsqd
_refine_ls_weighting_details 'calc w=1/[\s^2^(Fo^2^)+(0.0595P)^2^+47.9032P] where P=(Fo^2^+2Fc^2^)/3'
_refine_ls_weighting_scheme calc
_refine_ls_wR_factor_gt 0.1292
_refine_ls_wR_factor_ref 0.1437
_reflns_number_gt 5426
_reflns_number_total 6961
_reflns_threshold_expression >2sigma(I)
_cod_data_source_file c4dt00691g2.cif
_cod_data_source_block 5
_cod_depositor_comments
;
The following automatic conversions were performed:

'_symmetry_cell_setting' value 'Monoclinic' changed to 'monoclinic'
according to
/usr/data/users/saulius/crontab/automatic-downloads/rss-feeds/RSC/lib/dictionaries/cif_core.dic
dictionary named 'cif_core.dic' version 2.4.2 from 2011-04-26.

Automatic conversion script
Id: cif_fix_values 2281 2013-09-26 08:29:07Z andrius 

 Adding full bibliography for 7031565--7031570.cif.
;
_cod_original_sg_symbol_H-M C2/c
_cod_database_code 7031568

loop_
_symmetry_equiv_pos_as_xyz
'x, y, z'
'-x, y, -z+1/2'
'x+1/2, y+1/2, z'
'-x+1/2, y+1/2, -z+1/2'
'-x, -y, -z'
'x, -y, z-1/2'
'-x+1/2, -y+1/2, -z'
'x+1/2, -y+1/2, z-1/2'

loop_
_atom_site_label
_atom_site_type_symbol
_atom_site_fract_x
_atom_site_fract_y
_atom_site_fract_z
_atom_site_U_iso_or_equiv
_atom_site_adp_type
_atom_site_occupancy
_atom_site_symmetry_multiplicity
_atom_site_calc_flag
_atom_site_refinement_flags
_atom_site_disorder_assembly
_atom_site_disorder_group
Ag1 Ag 0.14386(5) 0.78280(8) -0.05195(4) 0.0713(3) Uani 0.67 1 d P . .
Ag2 Ag 0.17651(10) 0.77455(15) -0.03579(8) 0.0656(5) Uani 0.33 1 d P . .
Ag3 Ag 0.25323(4) 0.84457(7) 0.10510(5) 0.0716(3) Uani 0.67 1 d P . .
Ag4 Ag 0.25276(6) 0.81303(13) 0.06939(9) 0.0634(4) Uani 0.33 1 d P . .
Ag5 Ag 0.16747(4) 0.65613(7) 0.06478(4) 0.0663(3) Uani 0.67 1 d P . .
Ag6 Ag 0.19169(9) 0.68316(15) 0.04494(8) 0.0666(5) Uani 0.33 1 d P . .
Ag7 Ag 0.26971(4) 0.52909(9) 0.01003(4) 0.0671(3) Uani 0.67 1 d P . .
Ag8 Ag 0.26427(7) 0.59741(19) 0.00713(7) 0.0655(5) Uani 0.33 1 d P . .
S1 S 0.22321(8) 0.68753(14) 0.14814(6) 0.0625(4) Uani 1 1 d . A .
S2 S 0.33030(7) 0.55184(14) 0.09141(6) 0.0607(4) Uani 1 1 d . . .
S3 S 0.09771(6) 0.78399(13) 0.03519(6) 0.0548(4) Uani 1 1 d . . .
S4 S 0.31190(7) 0.52183(13) -0.07848(7) 0.0610(4) Uani 1 1 d . . .
S5 S 0.17110(7) 0.49072(12) 0.01832(6) 0.0563(4) Uani 1 1 d . B .
S6 S 0.35229(7) 0.87797(14) 0.10233(6) 0.0624(4) Uani 1 1 d . . .
P1 P 0.28346(8) 0.58444(19) 0.15384(7) 0.0738(6) Uani 1 1 d U . .
P2 P 0.11301(7) 0.91216(13) 0.07606(7) 0.0558(4) Uani 1 1 d . . .
P3 P 0.13327(7) 0.50294(12) -0.05462(6) 0.0524(4) Uani 1 1 d D . .
P4 P 0.0000 0.5027(6) 0.7500 0.181(3) Uani 1 2 d SD . .
F1 F 0.0231(7) 0.4211(11) 0.7858(4) 0.269(7) Uani 1 1 d . . .
F2 F -0.0141(7) 0.5878(9) 0.7893(4) 0.264(6) Uani 1 1 d D . .
F3A F 0.0588(7) 0.5484(15) 0.7793(5) 0.158(6) Uani 0.50 1 d P . .
F3B F -0.0472(9) 0.4677(18) 0.7930(6) 0.185(7) Uani 0.50 1 d P . .
O1 O 0.3188(5) 0.5669(11) 0.2034(4) 0.093(3) Uani 0.50 1 d PDU A 1
O2 O 0.2533(7) 0.4629(10) 0.1583(6) 0.072(4) Uani 0.50 1 d PD A 1
O1' O 0.3219(4) 0.6535(7) 0.1996(3) 0.058(2) Uani 0.50 1 d PDU A 2
O2' O 0.2635(8) 0.4967(11) 0.1805(6) 0.074(4) Uani 0.50 1 d PDU A 2
O3 O 0.0688(2) 0.9881(4) 0.0511(3) 0.1005(19) Uani 1 1 d . . .
O4 O 0.1018(3) 0.8976(4) 0.1370(2) 0.098(2) Uani 1 1 d . . .
O5 O 0.07051(18) 0.4982(4) -0.04315(19) 0.0702(13) Uani 1 1 d . B .
O6 O 0.1341(4) 0.3943(8) -0.0827(4) 0.053(3) Uani 0.50 1 d PD B 1
O6' O 0.1591(6) 0.4217(8) -0.0953(5) 0.081(3) Uani 0.50 1 d PD B 2
C1 C 0.3535(8) 0.6463(13) 0.2246(8) 0.104(4) Uani 0.50 1 d PDU A 1
H1 H 0.3380 0.7122 0.2131 0.124 Uiso 0.50 1 calc PR A 1
C2 C 0.4132(10) 0.639(3) 0.2066(13) 0.163(10) Uani 0.50 1 d PDU A 1
H2A H 0.4192 0.5735 0.1908 0.244 Uiso 0.50 1 calc PR A 1
H2B H 0.4383 0.6481 0.2370 0.244 Uiso 0.50 1 calc PR A 1
H2C H 0.4196 0.6914 0.1806 0.244 Uiso 0.50 1 calc PR A 1
C3 C 0.3455(11) 0.633(3) 0.2849(8) 0.163(10) Uani 0.50 1 d PDU A 1
H3A H 0.3074 0.6460 0.2925 0.244 Uiso 0.50 1 calc PR A 1
H3B H 0.3688 0.6806 0.3046 0.244 Uiso 0.50 1 calc PR A 1
H3C H 0.3551 0.5649 0.2954 0.244 Uiso 0.50 1 calc PR A 1
C4 C 0.2138(11) 0.455(3) 0.2004(10) 0.135(7) Uani 0.50 1 d PDU A 1
H4 H 0.1985 0.5235 0.2029 0.162 Uiso 0.50 1 calc PR A 1
C5 C 0.1656(19) 0.392(4) 0.1756(16) 0.23(2) Uani 0.50 1 d PDU A 1
H5A H 0.1545 0.4196 0.1413 0.348 Uiso 0.50 1 calc PR A 1
H5B H 0.1349 0.3934 0.1989 0.348 Uiso 0.50 1 calc PR A 1
H5C H 0.1774 0.3222 0.1711 0.348 Uiso 0.50 1 calc PR A 1
C6 C 0.236(2) 0.432(3) 0.2579(14) 0.23(2) Uani 0.50 1 d PDU A 1
H6A H 0.2713 0.4632 0.2639 0.348 Uiso 0.50 1 calc PR A 1
H6B H 0.2393 0.3591 0.2626 0.348 Uiso 0.50 1 calc PR A 1
H6C H 0.2103 0.4579 0.2831 0.348 Uiso 0.50 1 calc PR A 1
C1' C 0.3737(7) 0.6089(15) 0.2189(7) 0.104(4) Uani 0.50 1 d PDU A 2
H1' H 0.3817 0.5429 0.2025 0.124 Uiso 0.50 1 calc PR A 2
C2' C 0.4147(10) 0.693(2) 0.2053(13) 0.144(8) Uani 0.50 1 d PDU A 2
H2D H 0.4075 0.7150 0.1690 0.216 Uiso 0.50 1 calc PR A 2
H2E H 0.4518 0.6669 0.2091 0.216 Uiso 0.50 1 calc PR A 2
H2F H 0.4106 0.7495 0.2292 0.216 Uiso 0.50 1 calc PR A 2
C3' C 0.3766(10) 0.607(3) 0.2802(7) 0.144(8) Uani 0.50 1 d PDU A 2
H3D H 0.3774 0.6757 0.2936 0.216 Uiso 0.50 1 calc PR A 2
H3E H 0.4096 0.5720 0.2925 0.216 Uiso 0.50 1 calc PR A 2
H3F H 0.3448 0.5724 0.2929 0.216 Uiso 0.50 1 calc PR A 2
C4' C 0.2148(10) 0.476(3) 0.2110(12) 0.135(7) Uani 0.50 1 d PDU A 2
H4' H 0.2024 0.5344 0.2321 0.162 Uiso 0.50 1 calc PR A 2
C5' C 0.1698(14) 0.430(3) 0.1730(13) 0.166(9) Uani 0.50 1 d PDU A 2
H5'1 H 0.1546 0.4826 0.1499 0.249 Uiso 0.50 1 calc PR A 2
H5'2 H 0.1410 0.4016 0.1936 0.249 Uiso 0.50 1 calc PR A 2
H5'3 H 0.1858 0.3778 0.1516 0.249 Uiso 0.50 1 calc PR A 2
C6' C 0.2312(15) 0.382(3) 0.2446(16) 0.166(9) Uani 0.50 1 d PDU A 2
H6'1 H 0.2344 0.3239 0.2213 0.249 Uiso 0.50 1 calc PR A 2
H6'2 H 0.2034 0.3687 0.2701 0.249 Uiso 0.50 1 calc PR A 2
H6'3 H 0.2661 0.3938 0.2633 0.249 Uiso 0.50 1 calc PR A 2
C7 C 0.0653(5) 1.0946(9) 0.0641(6) 0.129(4) Uani 1 1 d . . .
H7A H 0.0947 1.1129 0.0906 0.155 Uiso 1 1 calc R . .
C8 C 0.0723(7) 1.1503(10) 0.0151(7) 0.183(7) Uani 1 1 d . . .
H8A H 0.1089 1.1390 0.0028 0.275 Uiso 1 1 calc R . .
H8B H 0.0670 1.2217 0.0215 0.275 Uiso 1 1 calc R . .
H8C H 0.0455 1.1272 -0.0117 0.275 Uiso 1 1 calc R . .
C9 C 0.0091(6) 1.1100(12) 0.0878(7) 0.201(8) Uani 1 1 d . . .
H9A H 0.0076 1.0729 0.1209 0.302 Uiso 1 1 calc R . .
H9B H -0.0193 1.0856 0.0630 0.302 Uiso 1 1 calc R . .
H9C H 0.0035 1.1813 0.0945 0.302 Uiso 1 1 calc R . .
C10 C 0.0683(4) 0.8182(7) 0.1626(4) 0.096(3) Uani 1 1 d . . .
H10A H 0.0697 0.7551 0.1417 0.115 Uiso 1 1 calc R . .
C11 C 0.0931(6) 0.8002(10) 0.2166(5) 0.143(5) Uani 1 1 d . . .
H11A H 0.0725 0.7484 0.2343 0.215 Uiso 1 1 calc R . .
H11B H 0.0923 0.8622 0.2370 0.215 Uiso 1 1 calc R . .
H11C H 0.1308 0.7782 0.2138 0.215 Uiso 1 1 calc R . .
C12 C 0.0109(4) 0.8529(12) 0.1641(5) 0.154(5) Uani 1 1 d . . .
H12A H -0.0111 0.8015 0.1807 0.231 Uiso 1 1 calc R . .
H12B H -0.0034 0.8649 0.1282 0.231 Uiso 1 1 calc R . .
H12C H 0.0094 0.9149 0.1845 0.231 Uiso 1 1 calc R . .
C13 C 0.0271(3) 0.5045(6) -0.0869(3) 0.0692(18) Uani 1 1 d . . .
H13A H 0.0443 0.5061 -0.1218 0.083 Uiso 1 1 calc R B .
C14 C -0.0077(4) 0.4116(7) -0.0826(4) 0.102(3) Uani 1 1 d . B .
H14A H 0.0145 0.3522 -0.0886 0.152 Uiso 1 1 calc R . .
H14B H -0.0376 0.4143 -0.1091 0.152 Uiso 1 1 calc R . .
H14C H -0.0224 0.4083 -0.0475 0.152 Uiso 1 1 calc R . .
C15 C -0.0045(4) 0.5998(8) -0.0787(4) 0.102(3) Uani 1 1 d . B .
H15A H 0.0197 0.6574 -0.0818 0.153 Uiso 1 1 calc R . .
H15B H -0.0195 0.5992 -0.0436 0.153 Uiso 1 1 calc R . .
H15C H -0.0342 0.6045 -0.1053 0.153 Uiso 1 1 calc R . .
C16 C 0.1816(5) 0.3581(13) -0.1109(6) 0.076(4) Uani 0.50 1 d PDU B 1
H16 H 0.2097 0.4120 -0.1096 0.091 Uiso 0.50 1 calc PR B 1
C17 C 0.2069(18) 0.2629(19) -0.0835(10) 0.147(8) Uani 0.50 1 d PDU B 1
H17A H 0.2307 0.2833 -0.0537 0.220 Uiso 0.50 1 calc PR B 1
H17B H 0.2279 0.2256 -0.1088 0.220 Uiso 0.50 1 calc PR B 1
H17C H 0.1778 0.2204 -0.0709 0.220 Uiso 0.50 1 calc PR B 1
C18 C 0.1620(12) 0.343(2) -0.1694(7) 0.147(8) Uani 0.50 1 d PDU B 1
H18A H 0.1319 0.2955 -0.1713 0.220 Uiso 0.50 1 calc PR B 1
H18B H 0.1920 0.3178 -0.1896 0.220 Uiso 0.50 1 calc PR B 1
H18C H 0.1497 0.4076 -0.1842 0.220 Uiso 0.50 1 calc PR B 1
C16' C 0.1603(11) 0.3142(10) -0.0868(8) 0.113(6) Uani 0.50 1 d PDU B 2
H16' H 0.1335 0.2954 -0.0600 0.135 Uiso 0.50 1 calc PR B 2
C17' C 0.2141(17) 0.284(2) -0.0693(14) 0.152(9) Uani 0.50 1 d PU B 2
H17D H 0.2395 0.2971 -0.0970 0.228 Uiso 0.50 1 calc PR B 2
H17E H 0.2140 0.2118 -0.0615 0.228 Uiso 0.50 1 calc PR B 2
H17F H 0.2252 0.3207 -0.0375 0.228 Uiso 0.50 1 calc PR B 2
C18' C 0.1423(11) 0.2695(17) -0.1417(10) 0.152(9) Uani 0.50 1 d PDU B 2
H18D H 0.1495 0.3182 -0.1693 0.228 Uiso 0.50 1 calc PR B 2
H18E H 0.1035 0.2541 -0.1422 0.228 Uiso 0.50 1 calc PR B 2
H18F H 0.1628 0.2082 -0.1478 0.228 Uiso 0.50 1 calc PR B 2
H0 H 0.2500 0.7500 0.0000 0.050 Uiso 1 2 d S . .

loop_
_atom_site_aniso_label
_atom_site_aniso_U_11
_atom_site_aniso_U_22
_atom_site_aniso_U_33
_atom_site_aniso_U_23
_atom_site_aniso_U_13
_atom_site_aniso_U_12
Ag1 0.0835(7) 0.0742(6) 0.0578(6) 0.0035(4) 0.0207(5) -0.0041(6)
Ag2 0.0828(13) 0.0646(10) 0.0511(10) 0.0011(8) 0.0231(9) -0.0058(10)
Ag3 0.0598(5) 0.0747(6) 0.0809(6) 0.0112(5) 0.0095(5) -0.0074(4)
Ag4 0.0506(9) 0.0651(10) 0.0748(12) 0.0135(9) 0.0058(8) -0.0039(7)
Ag5 0.0724(6) 0.0648(6) 0.0615(6) -0.0060(4) -0.0005(4) 0.0031(4)
Ag6 0.0714(12) 0.0692(11) 0.0583(11) -0.0140(9) -0.0087(9) 0.0123(9)
Ag7 0.0607(5) 0.0838(6) 0.0573(5) 0.0009(5) 0.0081(4) -0.0047(5)
Ag8 0.0524(9) 0.0993(14) 0.0454(9) -0.0045(10) 0.0078(6) -0.0092(10)
S1 0.0764(11) 0.0718(10) 0.0404(8) 0.0020(7) 0.0149(7) -0.0011(8)
S2 0.0599(9) 0.0729(10) 0.0496(9) 0.0128(7) 0.0065(7) 0.0080(8)
S3 0.0431(8) 0.0701(10) 0.0518(9) -0.0053(7) 0.0105(6) -0.0020(7)
S4 0.0608(9) 0.0572(9) 0.0665(10) -0.0103(8) 0.0205(8) -0.0069(7)
S5 0.0626(9) 0.0585(9) 0.0475(8) 0.0014(7) 0.0007(7) -0.0131(7)
S6 0.0618(10) 0.0816(11) 0.0436(8) 0.0034(8) -0.0013(7) -0.0221(8)
P1 0.0593(10) 0.1207(17) 0.0417(9) 0.0290(10) 0.0061(7) 0.0097(10)
P2 0.0497(9) 0.0588(9) 0.0602(10) -0.0039(8) 0.0193(7) 0.0052(7)
P3 0.0557(9) 0.0536(9) 0.0478(8) -0.0112(7) 0.0008(7) -0.0071(7)
P4 0.290(9) 0.179(6) 0.070(3) 0.000 -0.046(5) 0.000
F1 0.38(2) 0.291(15) 0.127(7) 0.007(8) -0.049(9) 0.092(15)
F2 0.37(2) 0.270(15) 0.148(8) -0.013(9) 0.004(10) 0.024(14)
F3A 0.158(13) 0.215(17) 0.099(9) -0.004(10) -0.038(9) -0.039(12)
F3B 0.224(19) 0.23(2) 0.099(11) 0.002(12) 0.013(11) 0.072(17)
O1 0.087(8) 0.142(12) 0.050(6) 0.012(7) -0.006(5) 0.010(7)
O2 0.094(9) 0.053(8) 0.071(10) 0.022(6) 0.047(8) 0.013(7)
O1' 0.072(6) 0.056(5) 0.045(5) -0.001(4) -0.017(4) 0.027(4)
O2' 0.103(9) 0.055(8) 0.066(9) 0.005(6) 0.031(8) 0.013(7)
O3 0.081(4) 0.074(4) 0.146(6) -0.008(3) -0.007(4) 0.026(3)
O4 0.133(5) 0.099(4) 0.067(3) -0.026(3) 0.056(3) -0.048(4)
O5 0.055(3) 0.092(3) 0.064(3) 0.009(2) 0.001(2) -0.025(2)
O6 0.060(6) 0.043(6) 0.056(6) -0.009(4) 0.018(4) -0.012(4)
O6' 0.109(11) 0.069(8) 0.065(8) -0.014(6) 0.012(7) -0.005(8)
C1 0.122(11) 0.096(12) 0.090(7) -0.017(8) -0.043(9) 0.048(7)
C2 0.134(12) 0.26(3) 0.089(8) -0.050(14) -0.032(11) 0.01(2)
C3 0.134(12) 0.26(3) 0.089(8) -0.050(14) -0.032(11) 0.01(2)
C4 0.130(8) 0.135(14) 0.145(11) 0.086(11) 0.078(8) 0.037(8)
C5 0.22(3) 0.29(5) 0.18(2) 0.16(3) 0.027(17) -0.08(3)
C6 0.22(3) 0.29(5) 0.18(2) 0.16(3) 0.027(17) -0.08(3)
C1' 0.122(11) 0.096(12) 0.090(7) -0.017(8) -0.043(9) 0.048(7)
C2' 0.091(10) 0.23(2) 0.106(9) 0.051(15) -0.032(9) 0.021(11)
C3' 0.091(10) 0.23(2) 0.106(9) 0.051(15) -0.032(9) 0.021(11)
C4' 0.130(8) 0.135(14) 0.145(11) 0.086(11) 0.078(8) 0.037(8)
C5' 0.119(16) 0.18(2) 0.20(2) 0.140(17) 0.050(11) 0.005(13)
C6' 0.119(16) 0.18(2) 0.20(2) 0.140(17) 0.050(11) 0.005(13)
C7 0.118(9) 0.094(7) 0.173(12) 0.007(8) -0.009(8) 0.031(6)
C8 0.213(17) 0.108(10) 0.234(18) 0.053(11) 0.088(14) 0.021(10)
C9 0.207(16) 0.175(13) 0.230(17) 0.034(12) 0.112(14) 0.118(13)
C10 0.104(7) 0.110(7) 0.077(6) -0.013(5) 0.045(5) -0.041(5)
C11 0.158(11) 0.173(12) 0.103(8) 0.026(8) 0.055(8) 0.011(9)
C12 0.091(8) 0.232(16) 0.143(10) 0.041(10) 0.043(7) -0.024(9)
C13 0.056(4) 0.085(5) 0.066(4) 0.000(4) -0.009(3) -0.019(4)
C14 0.083(6) 0.108(7) 0.112(7) 0.000(6) -0.009(5) -0.043(5)
C15 0.085(6) 0.103(7) 0.115(7) -0.004(6) -0.018(5) 0.006(5)
C16 0.071(10) 0.056(8) 0.104(10) -0.045(8) 0.035(8) -0.010(7)
C17 0.20(2) 0.142(16) 0.098(11) -0.033(10) 0.015(12) 0.067(16)
C18 0.20(2) 0.142(16) 0.098(11) -0.033(10) 0.015(12) 0.067(16)
C16' 0.112(14) 0.088(16) 0.137(17) -0.011(13) -0.008(13) -0.012(13)
C17' 0.167(16) 0.089(10) 0.195(19) -0.068(12) -0.072(15) 0.046(11)
C18' 0.167(16) 0.089(10) 0.195(19) -0.068(12) -0.072(15) 0.046(11)

loop_
_atom_type_symbol
_atom_type_description
_atom_type_scat_dispersion_real
_atom_type_scat_dispersion_imag
_atom_type_scat_source
C C 0.0033 0.0016 'International Tables Vol C Tables 4.2.6.8 and 6.1.1.4'
H H 0.0000 0.0000 'International Tables Vol C Tables 4.2.6.8 and 6.1.1.4'
O O 0.0106 0.0060 'International Tables Vol C Tables 4.2.6.8 and 6.1.1.4'
F F 0.0171 0.0103 'International Tables Vol C Tables 4.2.6.8 and 6.1.1.4'
P P 0.1023 0.0942 'International Tables Vol C Tables 4.2.6.8 and 6.1.1.4'
S S 0.1246 0.1234 'International Tables Vol C Tables 4.2.6.8 and 6.1.1.4'
Ag Ag -0.8971 1.1015 'International Tables Vol C Tables 4.2.6.8 and 6.1.1.4'

loop_
_geom_angle_atom_site_label_1
_geom_angle_atom_site_label_2
_geom_angle_atom_site_label_3
_geom_angle
_geom_angle_site_symmetry_1
_geom_angle_site_symmetry_3
Ag2 Ag1 S6 94.44(17) . 7_565
Ag2 Ag1 S2 93.12(16) . 7_565
S6 Ag1 S2 122.24(7) 7_565 7_565
Ag2 Ag1 S3 91.46(15) . .
S6 Ag1 S3 118.72(7) 7_565 .
S2 Ag1 S3 118.21(7) 7_565 .
Ag2 Ag1 Ag4 40.34(15) . 7_565
S6 Ag1 Ag4 59.44(6) 7_565 7_565
S2 Ag1 Ag4 95.12(6) 7_565 7_565
S3 Ag1 Ag4 124.37(7) . 7_565
Ag2 Ag1 Ag8 39.80(16) . 7_565
S6 Ag1 Ag8 128.05(7) 7_565 7_565
S2 Ag1 Ag8 58.52(6) 7_565 7_565
S3 Ag1 Ag8 91.31(6) . 7_565
Ag4 Ag1 Ag8 68.64(7) 7_565 7_565
Ag2 Ag1 Ag6 41.60(15) . .
S6 Ag1 Ag6 91.00(6) 7_565 .
S2 Ag1 Ag6 128.27(8) 7_565 .
S3 Ag1 Ag6 57.25(6) . .
Ag4 Ag1 Ag6 67.13(6) 7_565 .
Ag8 Ag1 Ag6 69.83(7) 7_565 .
Ag2 Ag1 Ag3 56.45(15) . 7_565
S6 Ag1 Ag3 47.09(5) 7_565 7_565
S2 Ag1 Ag3 94.43(5) 7_565 7_565
S3 Ag1 Ag3 136.36(6) . 7_565
Ag4 Ag1 Ag3 16.13(4) 7_565 7_565
Ag8 Ag1 Ag3 81.53(5) 7_565 7_565
Ag6 Ag1 Ag3 80.14(5) . 7_565
Ag2 Ag1 Ag7 54.11(16) . 7_565
S6 Ag1 Ag7 138.64(6) 7_565 7_565
S2 Ag1 Ag7 47.03(5) 7_565 7_565
S3 Ag1 Ag7 91.05(5) . 7_565
Ag4 Ag1 Ag7 80.43(5) 7_565 7_565
Ag8 Ag1 Ag7 14.31(4) 7_565 7_565
Ag6 Ag1 Ag7 81.50(5) . 7_565
Ag3 Ag1 Ag7 91.57(4) 7_565 7_565
Ag1 Ag2 Ag4 125.02(19) . 7_565
Ag1 Ag2 Ag8 126.1(2) . 7_565
Ag4 Ag2 Ag8 90.91(10) 7_565 7_565
Ag1 Ag2 Ag6 124.10(19) . .
Ag4 Ag2 Ag6 87.96(10) 7_565 .
Ag8 Ag2 Ag6 91.83(11) 7_565 .
Ag1 Ag2 S3 69.23(15) . .
Ag4 Ag2 S3 148.06(10) 7_565 .
Ag8 Ag2 S3 102.27(9) 7_565 .
Ag6 Ag2 S3 62.96(7) . .
Ag1 Ag2 S2 67.69(16) . 7_565
Ag4 Ag2 S2 105.89(8) 7_565 7_565
Ag8 Ag2 S2 64.12(8) 7_565 7_565
Ag6 Ag2 S2 151.83(11) . 7_565
S3 Ag2 S2 106.04(9) . 7_565
Ag1 Ag2 S6 66.44(16) . 7_565
Ag4 Ag2 S6 64.49(8) 7_565 7_565
Ag8 Ag2 S6 151.87(10) 7_565 7_565
Ag6 Ag2 S6 100.24(9) . 7_565
S3 Ag2 S6 105.86(9) . 7_565
S2 Ag2 S6 107.84(9) 7_565 7_565
Ag1 Ag2 Ag3 109.05(17) . 7_565
Ag4 Ag2 Ag3 15.99(5) 7_565 7_565
Ag8 Ag2 Ag3 101.83(9) 7_565 7_565
Ag6 Ag2 Ag3 99.17(9) . 7_565
S3 Ag2 Ag3 150.28(9) . 7_565
S2 Ag2 Ag3 99.99(7) 7_565 7_565
S6 Ag2 Ag3 51.39(5) 7_565 7_565
Ag1 Ag2 Ag7 111.90(18) . 7_565
Ag4 Ag2 Ag7 101.10(9) 7_565 7_565
Ag8 Ag2 Ag7 14.16(6) 7_565 7_565
Ag6 Ag2 Ag7 101.88(9) . 7_565
S3 Ag2 Ag7 97.81(7) . 7_565
S2 Ag2 Ag7 52.01(5) 7_565 7_565
S6 Ag2 Ag7 153.07(8) 7_565 7_565
Ag3 Ag2 Ag7 109.55(7) 7_565 7_565
Ag1 Ag2 Ag5 110.96(17) . .
Ag4 Ag2 Ag5 97.52(9) 7_565 .
Ag8 Ag2 Ag5 100.67(9) 7_565 .
Ag6 Ag2 Ag5 13.17(6) . .
S3 Ag2 Ag5 51.76(5) . .
S2 Ag2 Ag5 151.84(8) 7_565 .
S6 Ag2 Ag5 96.17(7) 7_565 .
Ag3 Ag2 Ag5 106.55(7) 7_565 .
Ag7 Ag2 Ag5 108.67(7) 7_565 .
Ag1 Ag2 Ag4 146.93(18) . .
Ag4 Ag2 Ag4 87.98(10) 7_565 .
Ag8 Ag2 Ag4 45.30(7) 7_565 .
Ag6 Ag2 Ag4 46.56(7) . .
S3 Ag2 Ag4 81.36(7) . .
S2 Ag2 Ag4 108.35(8) 7_565 .
S6 Ag2 Ag4 139.25(9) 7_565 .
Ag3 Ag2 Ag4 103.97(8) 7_565 .
Ag7 Ag2 Ag4 56.35(5) 7_565 .
Ag5 Ag2 Ag4 56.35(5) . .
Ag1 Ag2 Ag6 144.25(18) . 7_565
Ag4 Ag2 Ag6 45.52(7) 7_565 7_565
Ag8 Ag2 Ag6 45.44(7) 7_565 7_565
Ag6 Ag2 Ag6 91.57(11) . 7_565
S3 Ag2 Ag6 140.36(9) . 7_565
S2 Ag2 Ag6 81.83(7) 7_565 7_565
S6 Ag2 Ag6 108.39(8) 7_565 7_565
Ag3 Ag2 Ag6 57.02(5) 7_565 7_565
Ag7 Ag2 Ag6 55.99(5) 7_565 7_565
Ag5 Ag2 Ag6 104.74(9) . 7_565
Ag4 Ag2 Ag6 59.65(6) . 7_565
Ag1 Ag2 H0 177.7(2) . .
Ag4 Ag2 H0 53.43(8) 7_565 .
Ag8 Ag2 H0 56.20(8) 7_565 .
Ag6 Ag2 H0 55.05(8) . .
S3 Ag2 H0 111.15(9) . .
S2 Ag2 H0 114.10(9) 7_565 .
S6 Ag2 H0 111.38(9) 7_565 .
Ag3 Ag2 H0 69.42(6) 7_565 .
Ag7 Ag2 H0 70.36(7) 7_565 .
Ag5 Ag2 H0 68.22(6) . .
Ag4 Ag2 H0 34.55(5) . .
Ag6 Ag2 H0 36.52(5) 7_565 .
Ag4 Ag3 S4 94.11(13) . 7_565
Ag4 Ag3 S6 91.47(12) . .
S4 Ag3 S6 119.26(7) 7_565 .
Ag4 Ag3 S1 92.91(12) . .
S4 Ag3 S1 121.79(7) 7_565 .
S6 Ag3 S1 118.21(7) . .
Ag4 Ag3 Ag8 40.76(12) . 7_565
S4 Ag3 Ag8 58.80(6) 7_565 7_565
S6 Ag3 Ag8 91.76(6) . 7_565
S1 Ag3 Ag8 127.38(7) . 7_565
Ag4 Ag3 Ag2 39.13(12) . 7_565
S4 Ag3 Ag2 127.49(7) 7_565 7_565
S6 Ag3 Ag2 58.99(6) . 7_565
S1 Ag3 Ag2 89.96(6) . 7_565
Ag8 Ag3 Ag2 68.70(7) 7_565 7_565
Ag4 Ag3 Ag6 41.54(12) . .
S4 Ag3 Ag6 94.02(6) 7_565 .
S6 Ag3 Ag6 126.02(7) . .
S1 Ag3 Ag6 57.92(6) . .
Ag8 Ag3 Ag6 69.46(7) 7_565 .
Ag2 Ag3 Ag6 67.05(7) 7_565 .
Ag4 Ag3 Ag1 53.61(11) . 7_565
S4 Ag3 Ag1 137.88(6) 7_565 7_565
S6 Ag3 Ag1 47.62(5) . 7_565
S1 Ag3 Ag1 89.53(5) . 7_565
Ag8 Ag3 Ag1 80.19(5) 7_565 7_565
Ag2 Ag3 Ag1 14.50(4) 7_565 7_565
Ag6 Ag3 Ag1 78.85(5) . 7_565
Ag4 Ag3 Ag7 55.50(11) . 7_565
S4 Ag3 Ag7 47.50(5) 7_565 7_565
S6 Ag3 Ag7 90.90(5) . 7_565
S1 Ag3 Ag7 138.82(6) . 7_565
Ag8 Ag3 Ag7 14.75(4) 7_565 7_565
Ag2 Ag3 Ag7 80.61(5) 7_565 7_565
Ag6 Ag3 Ag7 81.73(5) . 7_565
Ag1 Ag3 Ag7 90.41(4) 7_565 7_565
Ag4 Ag3 Ag5 55.45(11) . .
S4 Ag3 Ag5 93.65(5) 7_565 .
S6 Ag3 Ag5 136.03(6) . .
S1 Ag3 Ag5 47.21(5) . .
Ag8 Ag3 Ag5 80.80(5) 7_565 .
Ag2 Ag3 Ag5 78.19(5) 7_565 .
Ag6 Ag3 Ag5 13.91(4) . .
Ag1 Ag3 Ag5 88.46(4) 7_565 .
Ag7 Ag3 Ag5 91.62(4) 7_565 .
Ag3 Ag4 Ag2 124.88(15) . 7_565
Ag3 Ag4 Ag8 122.79(16) . 7_565
Ag2 Ag4 Ag8 93.77(10) 7_565 7_565
Ag3 Ag4 Ag6 122.15(15) . .
Ag2 Ag4 Ag6 90.69(10) 7_565 .
Ag8 Ag4 Ag6 93.84(10) 7_565 .
Ag3 Ag4 S6 66.79(11) . .
Ag2 Ag4 S6 65.54(8) 7_565 .
Ag8 Ag4 S6 103.10(8) 7_565 .
Ag6 Ag4 S6 151.32(10) . .
Ag3 Ag4 S1 65.63(12) . .
Ag2 Ag4 S1 100.86(8) 7_565 .
Ag8 Ag4 S1 153.01(9) 7_565 .
Ag6 Ag4 S1 63.68(8) . .
S6 Ag4 S1 103.59(8) . .
Ag3 Ag4 S4 64.49(12) . 7_565
Ag2 Ag4 S4 153.74(9) 7_565 7_565
Ag8 Ag4 S4 64.30(8) 7_565 7_565
Ag6 Ag4 S4 104.37(8) . 7_565
S6 Ag4 S4 103.80(9) . 7_565
S1 Ag4 S4 105.08(8) . 7_565
Ag3 Ag4 Ag1 110.26(13) . 7_565
Ag2 Ag4 Ag1 14.64(6) 7_565 7_565
Ag8 Ag4 Ag1 103.36(9) 7_565 7_565
Ag6 Ag4 Ag1 100.88(9) . 7_565
S6 Ag4 Ag1 52.99(6) . 7_565
S1 Ag4 Ag1 95.86(7) . 7_565
S4 Ag4 Ag1 152.43(8) 7_565 7_565
Ag3 Ag4 Ag7 108.31(14) . 7_565
Ag2 Ag4 Ag7 103.53(9) 7_565 7_565
Ag8 Ag4 Ag7 14.50(6) 7_565 7_565
Ag6 Ag4 Ag7 104.17(9) . 7_565
S6 Ag4 Ag7 97.18(6) . 7_565
S1 Ag4 Ag7 152.89(8) . 7_565
S4 Ag4 Ag7 52.32(5) 7_565 7_565
Ag1 Ag4 Ag7 110.61(7) 7_565 7_565
Ag3 Ag4 Ag5 108.42(13) . .
Ag2 Ag4 Ag5 99.89(9) 7_565 .
Ag8 Ag4 Ag5 103.23(9) 7_565 .
Ag6 Ag4 Ag5 13.73(5) . .
S6 Ag4 Ag5 150.62(8) . .
S1 Ag4 Ag5 52.14(5) . .
S4 Ag4 Ag5 99.21(6) 7_565 .
Ag1 Ag4 Ag5 107.83(7) 7_565 .
Ag7 Ag4 Ag5 111.38(7) 7_565 .
Ag3 Ag4 Ag2 143.08(14) . .
Ag2 Ag4 Ag2 92.02(10) 7_565 .
Ag8 Ag4 Ag2 46.24(7) 7_565 .
Ag6 Ag4 Ag2 47.63(7) . .
S6 Ag4 Ag2 142.55(8) . .
S1 Ag4 Ag2 110.13(7) . .
S4 Ag4 Ag2 83.00(7) 7_565 .
Ag1 Ag4 Ag2 106.65(9) 7_565 .
Ag7 Ag4 Ag2 57.62(5) 7_565 .
Ag5 Ag4 Ag2 58.02(5) . .
Ag3 Ag4 Ag6 144.28(14) . 7_565
Ag2 Ag4 Ag6 47.45(7) 7_565 7_565
Ag8 Ag4 Ag6 46.32(7) 7_565 7_565
Ag6 Ag4 Ag6 93.57(10) . 7_565
S6 Ag4 Ag6 82.15(7) . 7_565
S1 Ag4 Ag6 142.74(9) . 7_565
S4 Ag4 Ag6 109.20(7) 7_565 7_565
Ag1 Ag4 Ag6 57.90(5) 7_565 7_565
Ag7 Ag4 Ag6 56.92(5) 7_565 7_565
Ag5 Ag4 Ag6 107.30(8) . 7_565
Ag2 Ag4 Ag6 61.18(6) . 7_565
Ag3 Ag4 H0 178.53(16) . .
Ag2 Ag4 H0 56.13(8) 7_565 .
Ag8 Ag4 H0 57.58(8) 7_565 .
Ag6 Ag4 H0 56.44(8) . .
S6 Ag4 H0 114.62(8) . .
S1 Ag4 H0 113.35(8) . .
S4 Ag4 H0 115.13(9) 7_565 .
Ag1 Ag4 H0 70.76(6) 7_565 .
Ag7 Ag4 H0 72.08(6) 7_565 .
Ag5 Ag4 H0 70.17(6) . .
Ag2 Ag4 H0 35.89(5) . .
Ag6 Ag4 H0 37.13(5) 7_565 .
Ag6 Ag5 S5 93.12(16) . .
Ag6 Ag5 S1 93.18(16) . .
S5 Ag5 S1 121.02(7) . .
Ag6 Ag5 S3 91.16(16) . .
S5 Ag5 S3 119.61(7) . .
S1 Ag5 S3 118.81(7) . .
Ag6 Ag5 Ag8 40.63(15) . .
S5 Ag5 Ag8 59.19(6) . .
S1 Ag5 Ag8 92.21(6) . .
S3 Ag5 Ag8 125.93(7) . .
Ag6 Ag5 Ag4 39.89(15) . .
S5 Ag5 Ag4 127.06(7) . .
S1 Ag5 Ag4 59.14(6) . .
S3 Ag5 Ag4 90.32(6) . .
Ag8 Ag5 Ag4 67.87(7) . .
Ag6 Ag5 Ag2 38.81(15) . .
S5 Ag5 Ag2 93.31(6) . .
S1 Ag5 Ag2 124.72(7) . .
S3 Ag5 Ag2 57.60(6) . .
Ag8 Ag5 Ag2 68.35(7) . .
Ag4 Ag5 Ag2 65.63(6) . .
Ag6 Ag5 Ag7 55.52(15) . .
S5 Ag5 Ag7 47.39(5) . .
S1 Ag5 Ag7 92.32(5) . .
S3 Ag5 Ag7 136.74(5) . .
Ag8 Ag5 Ag7 14.91(4) . .
Ag4 Ag5 Ag7 80.42(5) . .
Ag2 Ag5 Ag7 80.41(5) . .
Ag6 Ag5 Ag3 56.02(15) . .
S5 Ag5 Ag3 139.20(6) . .
S1 Ag5 Ag3 46.69(5) . .
S3 Ag5 Ag3 89.75(5) . .
Ag8 Ag5 Ag3 80.99(5) . .
Ag4 Ag5 Ag3 16.13(4) . .
Ag2 Ag5 Ag3 78.60(5) . .
Ag7 Ag5 Ag3 91.84(4) . .
Ag5 Ag6 Ag8 125.4(2) . .
Ag5 Ag6 Ag4 126.38(19) . .
Ag8 Ag6 Ag4 88.82(11) . .
Ag5 Ag6 Ag2 128.0(2) . .
Ag8 Ag6 Ag2 89.62(10) . .
Ag4 Ag6 Ag2 85.81(11) . .
Ag5 Ag6 S3 69.81(15) . .
Ag8 Ag6 S3 150.63(10) . .
Ag4 Ag6 S3 101.13(9) . .
Ag2 Ag6 S3 64.01(8) . .
Ag5 Ag6 S5 68.03(16) . .
Ag8 Ag6 S5 64.75(8) . .
Ag4 Ag6 S5 151.14(10) . .
Ag2 Ag6 S5 104.39(9) . .
S3 Ag6 S5 107.61(9) . .
Ag5 Ag6 S1 68.00(15) . .
Ag8 Ag6 S1 102.29(9) . .
Ag4 Ag6 S1 64.82(8) . .
Ag2 Ag6 S1 147.69(11) . .
S3 Ag6 S1 106.96(9) . .
S5 Ag6 S1 107.87(9) . .
Ag5 Ag6 Ag7 110.46(18) . .
Ag8 Ag6 Ag7 14.98(6) . .
Ag4 Ag6 Ag7 100.07(9) . .
Ag2 Ag6 Ag7 100.19(9) . .
S3 Ag6 Ag7 152.31(8) . .
S5 Ag6 Ag7 51.95(5) . .
S1 Ag6 Ag7 98.08(7) . .
Ag5 Ag6 Ag1 113.76(18) . .
Ag8 Ag6 Ag1 99.20(9) . .
Ag4 Ag6 Ag1 96.59(9) . .
Ag2 Ag6 Ag1 14.30(5) . .
S3 Ag6 Ag1 52.54(5) . .
S5 Ag6 Ag1 98.82(7) . .
S1 Ag6 Ag1 150.98(8) . .
Ag7 Ag6 Ag1 107.41(7) . .
Ag5 Ag6 Ag3 110.07(17) . .
Ag8 Ag6 Ag3 100.39(9) . .
Ag4 Ag6 Ag3 16.31(5) . .
Ag2 Ag6 Ag3 97.32(9) . .
S3 Ag6 Ag3 95.84(7) . .
S5 Ag6 Ag3 153.22(8) . .
S1 Ag6 Ag3 51.28(5) . .
Ag7 Ag6 Ag3 109.19(7) . .
Ag1 Ag6 Ag3 105.77(7) . .
Ag5 Ag6 Ag4 147.19(18) . 7_565
Ag8 Ag6 Ag4 45.02(7) . 7_565
Ag4 Ag6 Ag4 86.43(10) . 7_565
Ag2 Ag6 Ag4 44.60(7) . 7_565
S3 Ag6 Ag4 107.52(8) . 7_565
S5 Ag6 Ag4 82.70(7) . 7_565
S1 Ag6 Ag4 138.51(9) . 7_565
Ag7 Ag6 Ag4 56.37(5) . 7_565
Ag1 Ag6 Ag4 54.98(5) . 7_565
Ag3 Ag6 Ag4 102.74(8) . 7_565
Ag5 Ag6 Ag2 143.50(19) . 7_565
Ag8 Ag6 Ag2 45.08(7) . 7_565
Ag4 Ag6 Ag2 43.79(7) . 7_565
Ag2 Ag6 Ag2 88.43(11) . 7_565
S3 Ag6 Ag2 138.81(10) . 7_565
S5 Ag6 Ag2 108.62(8) . 7_565
S1 Ag6 Ag2 79.67(7) . 7_565
Ag7 Ag6 Ag2 56.69(6) . 7_565
Ag1 Ag6 Ag2 102.72(9) . 7_565
Ag3 Ag6 Ag2 55.94(5) . 7_565
Ag4 Ag6 Ag2 59.17(6) 7_565 7_565
Ag5 Ag6 H0 178.1(2) . .
Ag8 Ag6 H0 55.39(8) . .
Ag4 Ag6 H0 51.75(7) . .
Ag2 Ag6 H0 52.99(8) . .
S3 Ag6 H0 110.30(9) . .
S5 Ag6 H0 113.53(9) . .
S1 Ag6 H0 110.30(9) . .
Ag7 Ag6 H0 70.36(6) . .
Ag1 Ag6 H0 67.28(6) . .
Ag3 Ag6 H0 68.06(6) . .
Ag4 Ag6 H0 34.67(5) 7_565 .
Ag2 Ag6 H0 35.44(5) 7_565 .
Ag8 Ag7 S5 94.09(15) . .
Ag8 Ag7 S4 91.73(14) . .
S5 Ag7 S4 120.31(7) . .
Ag8 Ag7 S2 91.45(15) . .
S5 Ag7 S2 120.05(6) . .
S4 Ag7 S2 119.10(7) . .
Ag8 Ag7 Ag4 38.66(13) . 7_565
S5 Ag7 Ag4 92.77(6) . 7_565
S4 Ag7 Ag4 59.32(6) . 7_565
S2 Ag7 Ag4 124.25(7) . 7_565
Ag8 Ag7 Ag6 41.24(13) . .
S5 Ag7 Ag6 58.37(6) . .
S4 Ag7 Ag6 125.99(7) . .
S2 Ag7 Ag6 92.28(6) . .
Ag4 Ag7 Ag6 66.72(7) 7_565 .
Ag8 Ag7 Ag2 38.32(14) . 7_565
S5 Ag7 Ag2 125.67(7) . 7_565
S4 Ag7 Ag2 91.97(6) . 7_565
S2 Ag7 Ag2 58.24(6) . 7_565
Ag4 Ag7 Ag2 66.03(6) 7_565 7_565
Ag6 Ag7 Ag2 67.32(7) . 7_565
Ag8 Ag7 Ag5 55.24(13) . .
S5 Ag7 Ag5 47.66(5) . .
S4 Ag7 Ag5 136.70(6) . .
S2 Ag7 Ag5 91.58(5) . .
Ag4 Ag7 Ag5 78.52(5) 7_565 .
Ag6 Ag7 Ag5 14.02(4) . .
Ag2 Ag7 Ag5 78.49(5) 7_565 .
Ag8 Ag7 Ag3 54.83(13) . 7_565
S5 Ag7 Ag3 92.64(5) . 7_565
S4 Ag7 Ag3 46.47(5) . 7_565
S2 Ag7 Ag3 135.88(6) . 7_565
Ag4 Ag7 Ag3 16.19(4) 7_565 7_565
Ag6 Ag7 Ag3 80.01(5) . 7_565
Ag2 Ag7 Ag3 79.08(5) 7_565 7_565
Ag5 Ag7 Ag3 90.25(4) . 7_565
Ag8 Ag7 Ag1 52.30(13) . 7_565
S5 Ag7 Ag1 135.72(6) . 7_565
S4 Ag7 Ag1 91.87(5) . 7_565
S2 Ag7 Ag1 47.00(5) . 7_565
Ag4 Ag7 Ag1 77.67(5) 7_565 7_565
Ag6 Ag7 Ag1 78.50(5) . 7_565
Ag2 Ag7 Ag1 13.99(4) 7_565 7_565
Ag5 Ag7 Ag1 88.12(4) . 7_565
Ag3 Ag7 Ag1 89.04(4) 7_565 7_565
Ag7 Ag8 Ag4 126.84(17) . 7_565
Ag7 Ag8 Ag2 127.52(18) . 7_565
Ag4 Ag8 Ag2 88.46(11) 7_565 7_565
Ag7 Ag8 Ag6 123.78(17) . .
Ag4 Ag8 Ag6 88.66(11) 7_565 .
Ag2 Ag8 Ag6 89.48(11) 7_565 .
Ag7 Ag8 S2 68.56(14) . .
Ag4 Ag8 S2 150.11(10) 7_565 .
Ag2 Ag8 S2 64.65(8) 7_565 .
Ag6 Ag8 S2 103.15(8) . .
Ag7 Ag8 S4 68.30(13) . .
Ag4 Ag8 S4 65.54(8) 7_565 .
Ag2 Ag8 S4 103.76(8) 7_565 .
Ag6 Ag8 S4 150.19(10) . .
S2 Ag8 S4 106.65(9) . .
Ag7 Ag8 S5 66.12(14) . .
Ag4 Ag8 S5 103.53(8) 7_565 .
Ag2 Ag8 S5 149.85(10) 7_565 .
Ag6 Ag8 S5 63.71(8) . .
S2 Ag8 S5 106.32(9) . .
S4 Ag8 S5 106.39(9) . .
Ag7 Ag8 Ag5 109.85(15) . .
Ag4 Ag8 Ag5 99.06(9) 7_565 .
Ag2 Ag8 Ag5 98.98(9) 7_565 .
Ag6 Ag8 Ag5 13.96(6) . .
S2 Ag8 Ag5 97.93(6) . .
S4 Ag8 Ag5 151.85(8) . .
S5 Ag8 Ag5 52.25(5) . .
Ag7 Ag8 Ag1 113.38(16) . 7_565
Ag4 Ag8 Ag1 98.87(9) 7_565 7_565
Ag2 Ag8 Ag1 14.14(6) 7_565 7_565
Ag6 Ag8 Ag1 99.21(9) . 7_565
S2 Ag8 Ag1 52.53(5) . 7_565
S4 Ag8 Ag1 99.33(7) . 7_565
S5 Ag8 Ag1 151.12(7) . 7_565
Ag5 Ag8 Ag1 106.54(7) . 7_565
Ag7 Ag8 Ag3 110.42(15) . 7_565
Ag4 Ag8 Ag3 16.45(5) 7_565 7_565
Ag2 Ag8 Ag3 99.93(9) 7_565 7_565
Ag6 Ag8 Ag3 100.45(9) . 7_565
S2 Ag8 Ag3 151.43(8) . 7_565
S4 Ag8 Ag3 51.43(5) . 7_565
S5 Ag8 Ag3 98.42(6) . 7_565
Ag5 Ag8 Ag3 108.56(7) . 7_565
Ag1 Ag8 Ag3 107.91(7) 7_565 7_565
Ag7 Ag8 Ag4 146.82(16) . .
Ag4 Ag8 Ag4 86.30(10) 7_565 .
Ag2 Ag8 Ag4 43.90(7) 7_565 .
Ag6 Ag8 Ag4 45.63(7) . .
S2 Ag8 Ag4 82.96(7) . .
S4 Ag8 Ag4 139.29(9) . .
S5 Ag8 Ag4 108.49(7) . .
Ag5 Ag8 Ag4 56.25(5) . .
Ag1 Ag8 Ag4 54.79(5) 7_565 .
Ag3 Ag8 Ag4 102.74(9) 7_565 .
Ag7 Ag8 Ag2 144.16(17) . .
Ag4 Ag8 Ag2 42.93(7) 7_565 .
Ag2 Ag8 Ag2 88.32(11) 7_565 .
Ag6 Ag8 Ag2 45.73(7) . .
S2 Ag8 Ag2 140.73(9) . .
S4 Ag8 Ag2 107.19(8) . .
S5 Ag8 Ag2 82.48(7) . .
Ag5 Ag8 Ag2 56.79(5) . .
Ag1 Ag8 Ag2 102.46(9) 7_565 .
Ag3 Ag8 Ag2 55.76(5) 7_565 .
Ag4 Ag8 Ag2 58.30(6) . .
Ag7 Ag8 H0 178.5(2) . .
Ag4 Ag8 H0 52.60(8) 7_565 .
Ag2 Ag8 H0 53.95(8) 7_565 .
Ag6 Ag8 H0 55.27(8) . .
S2 Ag8 H0 112.60(9) . .
S4 Ag8 H0 111.92(9) . .
S5 Ag8 H0 112.50(9) . .
Ag5 Ag8 H0 69.22(6) . .
Ag1 Ag8 H0 68.08(6) 7_565 .
Ag3 Ag8 H0 69.04(6) 7_565 .
Ag4 Ag8 H0 33.69(5) . .
Ag2 Ag8 H0 34.38(5) . .
P1 S1 Ag3 112.01(10) . .
P1 S1 Ag5 108.68(10) . .
Ag3 S1 Ag5 86.10(6) . .
P1 S1 Ag6 103.61(9) . .
Ag3 S1 Ag6 70.80(7) . .
Ag5 S1 Ag6 18.82(5) . .
P1 S1 Ag4 104.71(9) . .
Ag3 S1 Ag4 21.45(4) . .
Ag5 S1 Ag4 68.72(6) . .
Ag6 S1 Ag4 51.50(8) . .
P1 S2 Ag1 106.35(10) . 7_565
P1 S2 Ag7 109.20(9) . .
Ag1 S2 Ag7 85.97(6) 7_565 .
P1 S2 Ag8 103.11(9) . .
Ag1 S2 Ag8 68.94(7) 7_565 .
Ag7 S2 Ag8 19.98(4) . .
P1 S2 Ag2 101.36(10) . 7_565
Ag1 S2 Ag2 19.19(4) 7_565 7_565
Ag7 S2 Ag2 69.75(7) . 7_565
Ag8 S2 Ag2 51.22(8) . 7_565
P2 S3 Ag5 108.01(9) . .
P2 S3 Ag1 111.88(8) . .
Ag5 S3 Ag1 86.12(6) . .
P2 S3 Ag6 103.58(9) . .
Ag5 S3 Ag6 19.03(5) . .
Ag1 S3 Ag6 70.21(7) . .
P2 S3 Ag2 104.91(9) . .
Ag5 S3 Ag2 70.63(7) . .
Ag1 S3 Ag2 19.31(4) . .
Ag6 S3 Ag2 53.03(8) . .
P2 S4 Ag3 105.77(9) 7_565 7_565
P2 S4 Ag7 111.17(9) 7_565 .
Ag3 S4 Ag7 86.02(6) 7_565 .
P2 S4 Ag8 103.58(9) 7_565 .
Ag3 S4 Ag8 69.77(7) 7_565 .
Ag7 S4 Ag8 19.96(4) . .
P2 S4 Ag4 100.24(9) 7_565 7_565
Ag3 S4 Ag4 21.39(4) 7_565 7_565
Ag7 S4 Ag4 68.35(6) . 7_565
Ag8 S4 Ag4 50.16(7) . 7_565
P3 S5 Ag7 108.39(8) . .
P3 S5 Ag5 109.42(9) . .
Ag7 S5 Ag5 84.95(6) . .
P3 S5 Ag6 102.99(9) . .
Ag7 S5 Ag6 69.68(7) . .
Ag5 S5 Ag6 18.85(4) . .
P3 S5 Ag8 102.59(8) . .
Ag7 S5 Ag8 19.79(4) . .
Ag5 S5 Ag8 68.56(7) . .
Ag6 S5 Ag8 51.55(7) . .
P3 S6 Ag3 110.59(9) 7_565 .
P3 S6 Ag1 110.73(8) 7_565 7_565
Ag3 S6 Ag1 85.28(6) . 7_565
P3 S6 Ag4 104.11(9) 7_565 .
Ag3 S6 Ag4 21.74(4) . .
Ag1 S6 Ag4 67.57(7) 7_565 .
P3 S6 Ag2 105.16(9) 7_565 7_565
Ag3 S6 Ag2 69.62(7) . 7_565
Ag1 S6 Ag2 19.12(4) 7_565 7_565
Ag4 S6 Ag2 49.97(7) . 7_565
O2' P1 O1 71.4(9) . .
O2' P1 O1' 107.5(7) . .
O1 P1 O1' 41.2(5) . .
O2' P1 O2 24.3(7) . .
O1 P1 O2 91.8(8) . .
O1' P1 O2 131.0(6) . .
O2' P1 S1 108.8(7) . .
O1 P1 S1 123.8(5) . .
O1' P1 S1 93.7(3) . .
O2 P1 S1 108.5(5) . .
O2' P1 S2 113.8(5) . .
O1 P1 S2 106.8(5) . .
O1' P1 S2 108.9(3) . .
O2 P1 S2 96.0(4) . .
S1 P1 S2 121.57(10) . .
O4 P2 O3 108.7(4) . .
O4 P2 S3 111.0(2) . .
O3 P2 S3 102.9(3) . .
O4 P2 S4 102.4(2) . 7_565
O3 P2 S4 109.8(3) . 7_565
S3 P2 S4 121.84(10) . 7_565
O5 P3 O6 94.3(4) . .
O5 P3 O6' 119.6(6) . .
O6 P3 O6' 28.2(4) . .
O5 P3 S6 109.5(2) . 7_565
O6 P3 S6 115.6(4) . 7_565
O6' P3 S6 93.5(5) . 7_565
O5 P3 S5 103.98(19) . .
O6 P3 S5 108.3(4) . .
O6' P3 S5 110.1(5) . .
S6 P3 S5 121.10(10) 7_565 .
F1 P4 F1 88.1(12) . 2_556
F1 P4 F2 145.0(10) . 2_556
F1 P4 F2 103.1(6) 2_556 2_556
F1 P4 F2 103.1(6) . .
F1 P4 F2 145.0(10) 2_556 .
F2 P4 F2 86.6(12) 2_556 .
F1 P4 F3B 70.4(8) . .
F1 P4 F3B 86.5(10) 2_556 .
F2 P4 F3B 142.2(12) 2_556 .
F2 P4 F3B 67.2(8) . .
F1 P4 F3B 86.5(10) . 2_556
F1 P4 F3B 70.4(8) 2_556 2_556
F2 P4 F3B 67.2(8) 2_556 2_556
F2 P4 F3B 142.2(12) . 2_556
F3B P4 F3B 148.0(16) . 2_556
F1 P4 F3A 72.9(8) . .
F1 P4 F3A 143.9(12) 2_556 .
F2 P4 F3A 79.2(9) 2_556 .
F2 P4 F3A 70.6(8) . .
F3B P4 F3A 114.1(9) . .
F3B P4 F3A 77.8(9) 2_556 .
F1 P4 F3A 143.9(12) . 2_556
F1 P4 F3A 72.9(8) 2_556 2_556
F2 P4 F3A 70.6(8) 2_556 2_556
F2 P4 F3A 79.2(9) . 2_556
F3B P4 F3A 77.8(9) . 2_556
F3B P4 F3A 114.1(9) 2_556 2_556
F3A P4 F3A 138.2(15) . 2_556
P4 F2 F3B 59.9(7) . .
P4 F3B F2 53.0(8) . .
C1 O1 P1 120.2(13) . .
C4 O2 P1 113.6(18) . .
C1' O1' P1 116.7(10) . .
P1 O2' C4' 133.7(18) . .
C7 O3 P2 124.9(7) . .
C10 O4 P2 128.6(5) . .
C13 O5 P3 121.8(4) . .
C16 O6 P3 122.1(9) . .
C16' O6' P3 124.4(14) . .
O1 C1 C2 113.3(19) . .
O1 C1 C3 100.6(16) . .
C2 C1 C3 116(2) . .
O1 C1 H1 108.8 . .
C2 C1 H1 108.8 . .
C3 C1 H1 108.8 . .
C1 C2 H2A 109.5 . .
C1 C2 H2B 109.5 . .
H2A C2 H2B 109.5 . .
C1 C2 H2C 109.5 . .
H2A C2 H2C 109.5 . .
H2B C2 H2C 109.5 . .
O2 C4 C5 105(2) . .
O2 C4 C6 119(3) . .
C5 C4 C6 120(3) . .
O2 C4 H4 103.8 . .
C5 C4 H4 103.8 . .
C6 C4 H4 103.8 . .
O1' C1' C3' 110.1(14) . .
O1' C1' C2' 101.2(16) . .
C3' C1' C2' 103(2) . .
O1' C1' H1' 113.7 . .
C3' C1' H1' 113.7 . .
C2' C1' H1' 113.7 . .
C1' C2' H2D 109.5 . .
C1' C2' H2E 109.5 . .
H2D C2' H2E 109.5 . .
C1' C2' H2F 109.5 . .
H2D C2' H2F 109.5 . .
H2E C2' H2F 109.5 . .
C1' C3' H3D 109.5 . .
C1' C3' H3E 109.5 . .
H3D C3' H3E 109.5 . .
C1' C3' H3F 109.5 . .
H3D C3' H3F 109.5 . .
H3E C3' H3F 109.5 . .
O2' C4' C5' 108(2) . .
O2' C4' C6' 104(2) . .
C5' C4' C6' 100(3) . .
O2' C4' H4' 114.3 . .
C5' C4' H4' 114.3 . .
C6' C4' H4' 114.3 . .
C4' C5' H5'1 109.5 . .
C4' C5' H5'2 109.5 . .
H5'1 C5' H5'2 109.5 . .
C4' C5' H5'3 109.5 . .
H5'1 C5' H5'3 109.5 . .
H5'2 C5' H5'3 109.5 . .
C4' C6' H6'1 109.5 . .
C4' C6' H6'2 109.5 . .
H6'1 C6' H6'2 109.5 . .
C4' C6' H6'3 109.5 . .
H6'1 C6' H6'3 109.5 . .
H6'2 C6' H6'3 109.5 . .
O3 C7 C8 106.9(11) . .
O3 C7 C9 106.2(11) . .
C8 C7 C9 113.5(11) . .
O3 C7 H7A 110.0 . .
C8 C7 H7A 110.0 . .
C9 C7 H7A 110.0 . .
C7 C8 H8A 109.5 . .
C7 C8 H8B 109.5 . .
H8A C8 H8B 109.5 . .
C7 C8 H8C 109.5 . .
H8A C8 H8C 109.5 . .
H8B C8 H8C 109.5 . .
C7 C9 H9A 109.5 . .
C7 C9 H9B 109.5 . .
H9A C9 H9B 109.5 . .
C7 C9 H9C 109.5 . .
H9A C9 H9C 109.5 . .
H9B C9 H9C 109.5 . .
C12 C10 C11 112.3(8) . .
C12 C10 O4 109.2(9) . .
C11 C10 O4 107.4(8) . .
C12 C10 H10A 109.3 . .
C11 C10 H10A 109.3 . .
O4 C10 H10A 109.3 . .
C10 C11 H11A 109.5 . .
C10 C11 H11B 109.5 . .
H11A C11 H11B 109.5 . .
C10 C11 H11C 109.5 . .
H11A C11 H11C 109.5 . .
H11B C11 H11C 109.5 . .
C10 C12 H12A 109.5 . .
C10 C12 H12B 109.5 . .
H12A C12 H12B 109.5 . .
C10 C12 H12C 109.5 . .
H12A C12 H12C 109.5 . .
H12B C12 H12C 109.5 . .
C15 C13 O5 107.3(6) . .
C15 C13 C14 112.6(7) . .
O5 C13 C14 106.7(6) . .
C15 C13 H13A 110.1 . .
O5 C13 H13A 110.1 . .
C14 C13 H13A 110.1 . .
C13 C14 H14A 109.5 . .
C13 C14 H14B 109.5 . .
H14A C14 H14B 109.5 . .
C13 C14 H14C 109.5 . .
H14A C14 H14C 109.5 . .
H14B C14 H14C 109.5 . .
C13 C15 H15A 109.5 . .
C13 C15 H15B 109.5 . .
H15A C15 H15B 109.5 . .
C13 C15 H15C 109.5 . .
H15A C15 H15C 109.5 . .
H15B C15 H15C 109.5 . .
O6 C16 C18 106.5(13) . .
O6 C16 C17 111.1(19) . .
C18 C16 C17 115.1(16) . .
O6 C16 H16 108.0 . .
C18 C16 H16 108.0 . .
C17 C16 H16 108.0 . .
C16 C18 H18A 109.5 . .
C16 C18 H18B 109.5 . .
H18A C18 H18B 109.5 . .
C16 C18 H18C 109.5 . .
H18A C18 H18C 109.5 . .
H18B C18 H18C 109.5 . .
C17' C16' O6' 110(2) . .
C17' C16' C18' 113(2) . .
O6' C16' C18' 104.0(14) . .
C17' C16' H16' 110.0 . .
O6' C16' H16' 110.0 . .
C18' C16' H16' 110.0 . .
C16' C17' H17D 109.5 . .
C16' C17' H17E 109.5 . .
H17D C17' H17E 109.5 . .
C16' C17' H17F 109.5 . .
H17D C17' H17F 109.5 . .
H17E C17' H17F 109.5 . .
C16' C18' H18D 109.5 . .
C16' C18' H18E 109.5 . .
H18D C18' H18E 109.5 . .
C16' C18' H18F 109.5 . .
H18D C18' H18F 109.5 . .
H18E C18' H18F 109.5 . .

loop_
_geom_bond_atom_site_label_1
_geom_bond_atom_site_label_2
_geom_bond_distance
_geom_bond_site_symmetry_2
Ag1 Ag2 0.878(2) .
Ag1 S6 2.458(2) 7_565
Ag1 S2 2.472(2) 7_565
Ag1 S3 2.4827(17) .
Ag1 Ag4 2.845(2) 7_565
Ag1 Ag8 2.906(2) 7_565
Ag1 Ag6 2.943(2) .
Ag1 Ag3 3.3157(15) 7_565
Ag1 Ag7 3.3709(15) 7_565
Ag2 Ag4 2.249(3) 7_565
Ag2 Ag8 2.301(3) 7_565
Ag2 Ag6 2.359(3) .
Ag2 S3 2.654(2) .
Ag2 S2 2.668(3) 7_565
Ag2 S6 2.673(3) 7_565
Ag2 Ag3 2.923(2) 7_565
Ag2 Ag7 2.943(2) 7_565
Ag2 Ag5 2.966(2) .
Ag2 Ag4 3.185(3) .
Ag2 Ag6 3.250(3) 7_565
Ag2 H0 1.982(2) .
Ag3 Ag4 0.9819(19) .
Ag3 S4 2.429(2) 7_565
Ag3 S6 2.4369(18) .
Ag3 S1 2.4457(19) .
Ag3 Ag8 2.916(2) 7_565
Ag3 Ag2 2.924(2) 7_565
Ag3 Ag6 2.960(2) .
Ag3 Ag1 3.3158(15) 7_565
Ag3 Ag7 3.3426(14) 7_565
Ag3 Ag5 3.3531(14) .
Ag4 Ag2 2.249(3) 7_565
Ag4 Ag8 2.265(3) 7_565
Ag4 Ag6 2.319(3) .
Ag4 S6 2.651(2) .
Ag4 S1 2.681(2) .
Ag4 S4 2.685(2) 7_565
Ag4 Ag1 2.845(2) 7_565
Ag4 Ag7 2.902(2) 7_565
Ag4 Ag5 2.911(2) .
Ag4 Ag6 3.201(3) 7_565
Ag4 H0 1.917(2) .
Ag5 Ag6 0.858(2) .
Ag5 S5 2.4622(19) .
Ag5 S1 2.466(2) .
Ag5 S3 2.4692(19) .
Ag5 Ag8 2.898(2) .
Ag5 Ag7 3.3184(14) .
Ag6 Ag8 2.316(3) .
Ag6 S3 2.630(2) .
Ag6 S5 2.651(3) .
Ag6 S1 2.656(2) .
Ag6 Ag7 2.920(2) .
Ag6 Ag4 3.201(3) 7_565
Ag6 Ag2 3.250(3) 7_565
Ag6 H0 2.034(3) .
Ag7 Ag8 0.908(2) .
Ag7 S5 2.4518(18) .
Ag7 S4 2.4707(18) .
Ag7 S2 2.4727(19) .
Ag7 Ag4 2.902(2) 7_565
Ag7 Ag2 2.943(2) 7_565
Ag7 Ag3 3.3426(14) 7_565
Ag7 Ag1 3.3709(15) 7_565
Ag8 Ag4 2.265(3) 7_565
Ag8 Ag2 2.301(3) 7_565
Ag8 S2 2.656(2) .
Ag8 S4 2.658(2) .
Ag8 S5 2.675(2) .
Ag8 Ag1 2.906(2) 7_565
Ag8 Ag3 2.916(2) 7_565
Ag8 H0 2.037(3) .
S1 P1 1.987(3) .
S2 P1 2.008(2) .
S2 Ag1 2.471(2) 7_565
S2 Ag2 2.667(3) 7_565
S3 P2 1.993(2) .
S4 P2 2.009(2) 7_565
S4 Ag3 2.429(2) 7_565
S4 Ag4 2.685(2) 7_565
S5 P3 2.010(2) .
S6 P3 2.002(2) 7_565
S6 Ag1 2.458(2) 7_565
S6 Ag2 2.673(3) 7_565
P1 O2' 1.423(16) .
P1 O1 1.492(11) .
P1 O1' 1.704(10) .
P1 O2 1.758(14) .
P2 O4 1.566(5) .
P2 O3 1.570(6) .
P2 S4 2.009(2) 7_565
P3 O5 1.556(5) .
P3 O6 1.587(9) .
P3 O6' 1.613(8) .
P3 S6 2.002(2) 7_565
P4 F1 1.488(12) .
P4 F1 1.488(12) 2_556
P4 F2 1.534(8) 2_556
P4 F2 1.534(8) .
P4 F3B 1.66(2) .
P4 F3B 1.66(2) 2_556
P4 F3A 1.681(14) .
P4 F3A 1.682(14) 2_556
F2 F3B 1.77(2) .
O1 C1 1.426(10) .
O2 C4 1.450(10) .
O1' C1' 1.447(9) .
O2' C4' 1.450(10) .
O3 C7 1.437(12) .
O4 C10 1.480(9) .
O5 C13 1.485(8) .
O6 C16 1.450(9) .
O6' C16' 1.425(10) .
C1 C2 1.530(10) .
C1 C3 1.535(10) .
C1 H1 0.9800 .
C2 H2A 0.9600 .
C2 H2B 0.9600 .
C2 H2C 0.9600 .
C3 H3A 0.9600 .
C3 H3B 0.9600 .
C3 H3C 0.9600 .
C4 C5 1.538(10) .
C4 C6 1.539(10) .
C4 H4 0.9800 .
C5 H5A 0.9600 .
C5 H5B 0.9600 .
C5 H5C 0.9600 .
C6 H6A 0.9600 .
C6 H6B 0.9600 .
C6 H6C 0.9600 .
C1' C3' 1.526(10) .
C1' C2' 1.529(10) .
C1' H1' 0.9800 .
C2' H2D 0.9600 .
C2' H2E 0.9600 .
C2' H2F 0.9600 .
C3' H3D 0.9600 .
C3' H3E 0.9600 .
C3' H3F 0.9600 .
C4' C5' 1.538(10) .
C4' C6' 1.539(10) .
C4' H4' 0.9800 .
C5' H5'1 0.9600 .
C5' H5'2 0.9600 .
C5' H5'3 0.9600 .
C6' H6'1 0.9600 .
C6' H6'2 0.9600 .
C6' H6'3 0.9600 .
C7 C8 1.440(17) .
C7 C9 1.516(16) .
C7 H7A 0.9800 .
C8 H8A 0.9600 .
C8 H8B 0.9600 .
C8 H8C 0.9600 .
C9 H9A 0.9600 .
C9 H9B 0.9600 .
C9 H9C 0.9600 .
C10 C12 1.462(15) .
C10 C11 1.472(15) .
C10 H10A 0.9800 .
C11 H11A 0.9600 .
C11 H11B 0.9600 .
C11 H11C 0.9600 .
C12 H12A 0.9600 .
C12 H12B 0.9600 .
C12 H12C 0.9600 .
C13 C15 1.484(12) .
C13 C14 1.486(10) .
C13 H13A 0.9800 .
C14 H14A 0.9600 .
C14 H14B 0.9600 .
C14 H14C 0.9600 .
C15 H15A 0.9600 .
C15 H15B 0.9600 .
C15 H15C 0.9600 .
C16 C18 1.531(10) .
C16 C17 1.537(10) .
C16 H16 0.9800 .
C17 H17A 0.9600 .
C17 H17B 0.9600 .
C17 H17C 0.9600 .
C18 H18A 0.9600 .
C18 H18B 0.9600 .
C18 H18C 0.9600 .
C16' C17' 1.41(4) .
C16' C18' 1.537(10) .
C16' H16' 0.9800 .
C17' H17D 0.9600 .
C17' H17E 0.9600 .
C17' H17F 0.9600 .
C18' H18D 0.9600 .
C18' H18E 0.9600 .
C18' H18F 0.9600 .
